data_2310477
loop_
_publ_author_name
'Sadanaga, R.'
'Takeuchi, Y.'
'Marumo, F.'

_publ_section_title
;
 The crystal structure of harmotome, Ba2 Si12 Al4 O32 (H2 O)12
;
_journal_name_full 'Acta Crystallographica (1,1948-23,1967)'
_journal_page_first 1153
_journal_page_last 1163
_journal_volume 14
_journal_year 1961
_chemical_formula_sum 'Al4 Ba2 H24 O44 Si12'
_chemical_name_systematic 'Ba2 Al4 Si12 O32 (H2 O)12'
_space_group_IT_number 4
_symmetry_space_group_name_Hall 'P 2yb'
_symmetry_space_group_name_H-M 'P 1 21 1'
_cell_angle_alpha 90
_cell_angle_beta 124.83
_cell_angle_gamma 90
_cell_formula_units_Z 1
_cell_length_a 9.87
_cell_length_b 14.14
_cell_length_c 8.72
_cell_volume 998.957
_citation_journal_id_ASTM ACCRA9
_cod_data_source_file Sadanaga_ACCRA9_1961_1470.cif
_cod_data_source_block H24Al4Ba2O44Si12
_cod_original_cell_volume 998.9575
_cod_original_formula_sum 'H24 Al4 Ba2 O44 Si12'
_cod_database_code 2310477

loop_
_symmetry_equiv_pos_as_xyz
x,y,z
-x,y+1/2,-z

loop_
_atom_site_label
_atom_site_type_symbol
_atom_site_fract_x
_atom_site_fract_y
_atom_site_fract_z
_atom_site_occupancy
_atom_site_U_iso_or_equiv
O10 O-2 0.103 0.092 0.19 1 0.0
O22 O-2 0.505 0.683 0.524 1 0.0
Si1 Si+4 0.267 0.978 0.716 0.75 0.0
O14 O-2 0.901 0.038 0.29 1 0.0
O21 O-2 0.317 0.642 0.128 1 0.0
Si7 Si+4 0.057 0.009 0.29 0.75 0.0
O7 O-2 0.213 0.993 0.505 1 0.0
O15 O-2 0.307 0.122 0.09 1 0.0
Al2 Al+3 0.58 0.86 0.987 0.25 0.0
Si5 Si+4 0.733 0.019 0.284 0.75 0.0
O13 O-2 0.013 0.91 0.164 1 0.0
O8 O-2 0.412 0.25 0.969 1 0.0
O16 O-2 0.787 0.007 0.495 1 0.0
Al8 Al+3 0.117 0.141 0.035 0.25 0.0
O3 O-2 0.382 0.885 0.826 1 0.0
Al5 Al+3 0.733 0.019 0.284 0.25 0.0
Al7 Al+3 0.057 0.009 0.29 0.25 0.0
O4 O-2 0.987 0.09 0.836 1 0.0
Si2 Si+4 0.58 0.86 0.987 0.75 0.0
Si8 Si+4 0.117 0.141 0.035 0.75 0.0
Si4 Si+4 0.883 0.859 0.965 0.75 0.0
O9 O-2 0.084 0.25 0.007 1 0.0
O17 O-2 0.118 0.75 0.452 1 0.0
O6 O-2 0.693 0.878 0.91 1 0.0
O5 O-2 0.099 0.962 0.71 1 0.0
Ba1 Ba+2 0.136 0.75 0.806 1 0.0
Al4 Al+3 0.883 0.859 0.965 0.25 0.0
O11 O-2 0.644 0.922 0.168 1 0.0
Si6 Si+4 0.42 0.14 0.013 0.75 0.0
O20 O-2 0.783 0.75 0.508 1 0.0
O19 O-2 0.471 0.915 0.524 1 0.0
Si3 Si+4 0.943 0.986 0.71 0.75 0.0
O12 O-2 0.618 0.112 0.174 1 0.0
Al3 Al+3 0.943 0.986 0.71 0.25 0.0
O18 O-2 0.284 0.858 0.133 1 0.0
O2 O-2 0.356 0.078 0.832 1 0.0
Al1 Al+3 0.267 0.978 0.716 0.25 0.0
Al6 Al+3 0.42 0.14 0.013 0.25 0.0
O1 O-2 0.897 0.908 0.81 1 0.0
